data_2206344
loop_
_publ_author_name
'Belgacem, Besma'
'Yahyaoui, Samia'
'Demchenko, P. Yu.'
'Bodak, O. I.'
'Dusek, Michal'
'Petricek, Vaclav'
'Ben Hassen, Rached'

_publ_section_title
;
 Lanthanum dimagnesium
;
_journal_coeditor_code BR6195
_journal_issue 8
_journal_name_full 'Acta Crystallographica Section E'
_journal_page_first i155
_journal_page_last i157
_journal_paper_doi 10.1107/S1600536805021343
_journal_volume 61
_journal_year 2005
_chemical_formula_iupac 'La Mg2'
_chemical_formula_structural 'La Mg2'
_chemical_formula_sum 'La Mg2'
_chemical_formula_weight 187.53
_chemical_name_systematic
;
Lanthanum Dimagnesium
;
_space_group_IT_number 227
_symmetry_cell_setting cubic
_symmetry_space_group_name_Hall '-F 4vw 2vw 3'
_symmetry_space_group_name_H-M 'F d -3 m :2'
_atom_sites_solution_primary Patterson
_atom_sites_solution_secondary difmap
_cell_angle_alpha 90
_cell_angle_beta 90
_cell_angle_gamma 90
_cell_formula_units_Z 8
_cell_length_a 8.810(2)
_cell_length_b 8.810(2)
_cell_length_c 8.810(2)
_cell_measurement_reflns_used 25
_cell_measurement_temperature 295
_cell_measurement_theta_max 27
_cell_measurement_theta_min 2.15
_cell_volume 683.8(3)
_computing_cell_refinement KM4B8
_computing_data_collection 'KM4B8 (Galdecki <i>et al.</i>, 1996)'
_computing_data_reduction 'JANA2000 (Petricek <i>et al.</i>, 2000)'
_computing_molecular_graphics 'DIAMOND (Brandenburg, 1999)'
_computing_publication_material JANA2000
_computing_structure_refinement JANA2000
_computing_structure_solution JANA2000
_diffrn_ambient_temperature 295
_diffrn_measured_fraction_theta_full 1.00
_diffrn_measurement_device_type 'Oxford Diffraction point-detector'
_diffrn_measurement_method \w/2\q
_diffrn_radiation_monochromator graphite
_diffrn_radiation_source 'fine-focus sealed tube'
_diffrn_radiation_type 'Mo K\a'
_diffrn_radiation_wavelength 0.71069
_diffrn_reflns_av_R_equivalents 0.0314
_diffrn_reflns_av_sigmaI/netI 0.0053
_diffrn_reflns_limit_h_max 11
_diffrn_reflns_limit_h_min -11
_diffrn_reflns_limit_k_max 11
_diffrn_reflns_limit_k_min -11
_diffrn_reflns_limit_l_max 11
_diffrn_reflns_limit_l_min 0
_diffrn_reflns_number 648
_diffrn_reflns_theta_full 26.6
_diffrn_reflns_theta_max 26.6
_diffrn_reflns_theta_min 4.01
_diffrn_standards_decay_% 1.1
_diffrn_standards_interval_count 100
_diffrn_standards_number 3
_exptl_absorpt_coefficient_mu 12.55
_exptl_absorpt_correction_T_max 0.550
_exptl_absorpt_correction_T_min 0.323
_exptl_absorpt_correction_type gaussian
_exptl_absorpt_process_details '(JANA2000; Petricek <i>et al.</i>, 2000)'
_exptl_crystal_colour colorless
_exptl_crystal_density_diffrn 3.6417
_exptl_crystal_density_method 'not measured'
_exptl_crystal_description 'elongated tablet'
_exptl_crystal_F_000 648
_exptl_crystal_size_max 0.36
_exptl_crystal_size_mid 0.1
_exptl_crystal_size_min 0.07
_refine_diff_density_max 0.11
_refine_diff_density_min -0.09
_refine_ls_extinction_method none
_refine_ls_goodness_of_fit_ref 1.14
_refine_ls_number_parameters 4
_refine_ls_number_reflns 50
_refine_ls_R_factor_all 0.0093
_refine_ls_R_factor_gt 0.0083
_refine_ls_shift/su_max 0.0015
_refine_ls_shift/su_mean 0.0005
_refine_ls_structure_factor_coef Fsqd
_refine_ls_weighting_details w=1/(\s^2^(I)+0.0004I^2^)
_refine_ls_weighting_scheme sigma
_refine_ls_wR_factor_gt 0.0242
_refine_ls_wR_factor_ref 0.0245
_reflns_number_gt 46
_reflns_number_total 50
_reflns_threshold_expression I>3\s(I)
_cod_data_source_file br6195.cif
_cod_data_source_block I
_cod_depositor_comments
;
The following automatic conversions were performed:
'_exptl_absorpt_correction_type' value 'Gaussian' changed to 'gaussian'
according to '/home/saulius/struct/CIF-dictionaries/cif_core.dic'
dictionary named 'cif_core.dic' version 2.4.1 from 2010-06-29.

Automatic conversion script
Id: cif_fix_enum 1527 2010-12-29 10:47:43Z saulius 

The following automatic conversions were performed:

'_exptl_absorpt_correction_type' value 'Gaussian' changed to
'gaussian' according to
/home/saulius/struct/CIF-dictionaries/cif_core.dic dictionary named
'cif_core.dic' version 2.4.1 from 2010-06-29.

Automatic conversion script
Id: cif_fix_values 1715 2011-07-08 13:25:40Z adriana 
;
_cod_original_sg_symbol_H-M 'F d -3 m'
_cod_database_code 2206344
_cod_database_fobs_code 2206344

loop_
_symmetry_equiv_pos_site_id
_symmetry_equiv_pos_as_xyz
1 x,y,z
2 -y,1/4+x,1/4+z
3 x,1/4-y,1/4-z
4 z,x,y
5 1/4-x,1/4-y,z
6 1/4+y,1/4+x,-z
7 -x,1/4+z,1/4+y
8 1/4+y,-x,1/4+z
9 1/4-x,y,1/4-z
10 1/4-z,1/4-x,y
11 -y,-x,-z
12 1/4+x,-z,1/4+y
13 z,1/4-x,1/4-y
14 1/4+x,1/4+z,-y
15 1/4-z,x,1/4-y
16 -x,-z,-y
17 1/4+z,-y,1/4+x
18 y,z,x
19 -z,1/4+y,1/4+x
20 1/4-y,1/4-z,x
21 1/4+z,1/4+y,-x
22 1/4-y,z,1/4-x
23 -z,-y,-x
24 y,1/4-z,1/4-x
25 -x,-y,-z
26 y,1/4-x,1/4-z
27 -x,1/4+y,1/4+z
28 -z,-x,-y
29 1/4+x,1/4+y,-z
30 1/4-y,1/4-x,z
31 x,1/4-z,1/4-y
32 1/4-y,x,1/4-z
33 1/4+x,-y,1/4+z
34 1/4+z,1/4+x,-y
35 y,x,z
36 1/4-x,z,1/4-y
37 -z,1/4+x,1/4+y
38 1/4-x,1/4-z,y
39 1/4+z,-x,1/4+y
40 x,z,y
41 1/4-z,y,1/4-x
42 -y,-z,-x
43 z,1/4-y,1/4-x
44 1/4+y,1/4+z,-x
45 1/4-z,1/4-y,x
46 1/4+y,-z,1/4+x
47 z,y,x
48 -y,1/4+z,1/4+x
49 x,1/2+y,1/2+z
50 -y,3/4+x,3/4+z
51 x,3/4-y,3/4-z
52 z,1/2+x,1/2+y
53 1/4-x,3/4-y,1/2+z
54 1/4+y,3/4+x,1/2-z
55 -x,3/4+z,3/4+y
56 1/4+y,1/2-x,3/4+z
57 1/4-x,1/2+y,3/4-z
58 1/4-z,3/4-x,1/2+y
59 -y,1/2-x,1/2-z
60 1/4+x,1/2-z,3/4+y
61 z,3/4-x,3/4-y
62 1/4+x,3/4+z,1/2-y
63 1/4-z,1/2+x,3/4-y
64 -x,1/2-z,1/2-y
65 1/4+z,1/2-y,3/4+x
66 y,1/2+z,1/2+x
67 -z,3/4+y,3/4+x
68 1/4-y,3/4-z,1/2+x
69 1/4+z,3/4+y,1/2-x
70 1/4-y,1/2+z,3/4-x
71 -z,1/2-y,1/2-x
72 y,3/4-z,3/4-x
73 -x,1/2-y,1/2-z
74 y,3/4-x,3/4-z
75 -x,3/4+y,3/4+z
76 -z,1/2-x,1/2-y
77 1/4+x,3/4+y,1/2-z
78 1/4-y,3/4-x,1/2+z
79 x,3/4-z,3/4-y
80 1/4-y,1/2+x,3/4-z
81 1/4+x,1/2-y,3/4+z
82 1/4+z,3/4+x,1/2-y
83 y,1/2+x,1/2+z
84 1/4-x,1/2+z,3/4-y
85 -z,3/4+x,3/4+y
86 1/4-x,3/4-z,1/2+y
87 1/4+z,1/2-x,3/4+y
88 x,1/2+z,1/2+y
89 1/4-z,1/2+y,3/4-x
90 -y,1/2-z,1/2-x
91 z,3/4-y,3/4-x
92 1/4+y,3/4+z,1/2-x
93 1/4-z,3/4-y,1/2+x
94 1/4+y,1/2-z,3/4+x
95 z,1/2+y,1/2+x
96 -y,3/4+z,3/4+x
97 1/2+x,y,1/2+z
98 1/2-y,1/4+x,3/4+z
99 1/2+x,1/4-y,3/4-z
100 1/2+z,x,1/2+y
101 3/4-x,1/4-y,1/2+z
102 3/4+y,1/4+x,1/2-z
103 1/2-x,1/4+z,3/4+y
104 3/4+y,-x,3/4+z
105 3/4-x,y,3/4-z
106 3/4-z,1/4-x,1/2+y
107 1/2-y,-x,1/2-z
108 3/4+x,-z,3/4+y
109 1/2+z,1/4-x,3/4-y
110 3/4+x,1/4+z,1/2-y
111 3/4-z,x,3/4-y
112 1/2-x,-z,1/2-y
113 3/4+z,-y,3/4+x
114 1/2+y,z,1/2+x
115 1/2-z,1/4+y,3/4+x
116 3/4-y,1/4-z,1/2+x
117 3/4+z,1/4+y,1/2-x
118 3/4-y,z,3/4-x
119 1/2-z,-y,1/2-x
120 1/2+y,1/4-z,3/4-x
121 1/2-x,-y,1/2-z
122 1/2+y,1/4-x,3/4-z
123 1/2-x,1/4+y,3/4+z
124 1/2-z,-x,1/2-y
125 3/4+x,1/4+y,1/2-z
126 3/4-y,1/4-x,1/2+z
127 1/2+x,1/4-z,3/4-y
128 3/4-y,x,3/4-z
129 3/4+x,-y,3/4+z
130 3/4+z,1/4+x,1/2-y
131 1/2+y,x,1/2+z
132 3/4-x,z,3/4-y
133 1/2-z,1/4+x,3/4+y
134 3/4-x,1/4-z,1/2+y
135 3/4+z,-x,3/4+y
136 1/2+x,z,1/2+y
137 3/4-z,y,3/4-x
138 1/2-y,-z,1/2-x
139 1/2+z,1/4-y,3/4-x
140 3/4+y,1/4+z,1/2-x
141 3/4-z,1/4-y,1/2+x
142 3/4+y,-z,3/4+x
143 1/2+z,y,1/2+x
144 1/2-y,1/4+z,3/4+x
145 1/2+x,1/2+y,z
146 1/2-y,3/4+x,1/4+z
147 1/2+x,3/4-y,1/4-z
148 1/2+z,1/2+x,y
149 3/4-x,3/4-y,z
150 3/4+y,3/4+x,-z
151 1/2-x,3/4+z,1/4+y
152 3/4+y,1/2-x,1/4+z
153 3/4-x,1/2+y,1/4-z
154 3/4-z,3/4-x,y
155 1/2-y,1/2-x,-z
156 3/4+x,1/2-z,1/4+y
157 1/2+z,3/4-x,1/4-y
158 3/4+x,3/4+z,-y
159 3/4-z,1/2+x,1/4-y
160 1/2-x,1/2-z,-y
161 3/4+z,1/2-y,1/4+x
162 1/2+y,1/2+z,x
163 1/2-z,3/4+y,1/4+x
164 3/4-y,3/4-z,x
165 3/4+z,3/4+y,-x
166 3/4-y,1/2+z,1/4-x
167 1/2-z,1/2-y,-x
168 1/2+y,3/4-z,1/4-x
169 1/2-x,1/2-y,-z
170 1/2+y,3/4-x,1/4-z
171 1/2-x,3/4+y,1/4+z
172 1/2-z,1/2-x,-y
173 3/4+x,3/4+y,-z
174 3/4-y,3/4-x,z
175 1/2+x,3/4-z,1/4-y
176 3/4-y,1/2+x,1/4-z
177 3/4+x,1/2-y,1/4+z
178 3/4+z,3/4+x,-y
179 1/2+y,1/2+x,z
180 3/4-x,1/2+z,1/4-y
181 1/2-z,3/4+x,1/4+y
182 3/4-x,3/4-z,y
183 3/4+z,1/2-x,1/4+y
184 1/2+x,1/2+z,y
185 3/4-z,1/2+y,1/4-x
186 1/2-y,1/2-z,-x
187 1/2+z,3/4-y,1/4-x
188 3/4+y,3/4+z,-x
189 3/4-z,3/4-y,x
190 3/4+y,1/2-z,1/4+x
191 1/2+z,1/2+y,x
192 1/2-y,3/4+z,1/4+x

loop_
_atom_site_label
_atom_site_fract_x
_atom_site_fract_y
_atom_site_fract_z
_atom_site_U_iso_or_equiv
_atom_site_adp_type
_atom_site_calc_flag
_atom_site_occupancy
_atom_site_type_symbol
La1 0.625 0.625 0.125 0.0195(2) Uani d 1 La
Mg1 0 0.5 0 0.0145(2) Uani d 1 Mg

loop_
_atom_site_aniso_label
_atom_site_aniso_U_11
_atom_site_aniso_U_22
_atom_site_aniso_U_33
_atom_site_aniso_U_12
_atom_site_aniso_U_13
_atom_site_aniso_U_23
_atom_site_aniso_type_symbol
La1 0.0195(2) 0.0195(2) 0.0195(2) 0 0 0 La
Mg1 0.0145(3) 0.0145(3) 0.0145(3) -0.0012(5) -0.0012(5) -0.0012(5) Mg

loop_
_atom_type_symbol
_atom_type_scat_dispersion_real
_atom_type_scat_dispersion_imag
_atom_type_scat_source
La -0.287 2.452 'International Tables Vol C Tables  4.2.6.8 and 6.1.1.4'
Mg 0.049 0.036 'International Tables Vol C Tables  4.2.6.8 and 6.1.1.4'

loop_
_geom_angle_atom_site_label_1
_geom_angle_atom_site_label_2
_geom_angle_atom_site_label_3
_geom_angle_site_symmetry_1
_geom_angle_site_symmetry_3
_geom_angle
_geom_angle_publ_flag
Mg1 La1 Mg1 1_655 97_555 117.036 yes
Mg1 La1 Mg1 1_655 145_555 117.036 no
Mg1 La1 Mg1 1_655 2_655 95.216 yes
Mg1 La1 Mg1 1_655 50_654 95.216 no
Mg1 La1 Mg1 1_655 146_655 50.479 yes
Mg1 La1 Mg1 1_655 5_565 144.903 yes
Mg1 La1 Mg1 1_655 101_565 95.216 no
Mg1 La1 Mg1 1_655 149_555 50.479 no
Mg1 La1 Mg1 1_655 8_565 95.216 no
Mg1 La1 Mg1 1_655 56_554 50.479 no
Mg1 La1 Mg1 1_655 152_455 144.903 no
Mg1 La1 Mg1 97_555 1_655 117.036 no
Mg1 La1 Mg1 97_555 145_555 117.036 no
Mg1 La1 Mg1 97_555 2_655 50.479 no
Mg1 La1 Mg1 97_555 50_654 144.903 no
Mg1 La1 Mg1 97_555 146_655 95.216 no
Mg1 La1 Mg1 97_555 5_565 95.216 no
Mg1 La1 Mg1 97_555 101_565 50.479 no
Mg1 La1 Mg1 97_555 149_555 95.216 no
Mg1 La1 Mg1 97_555 8_565 95.216 no
Mg1 La1 Mg1 97_555 56_554 144.903 no
Mg1 La1 Mg1 97_555 152_455 50.479 no
Mg1 La1 Mg1 145_555 1_655 117.036 no
Mg1 La1 Mg1 145_555 97_555 117.036 no
Mg1 La1 Mg1 145_555 2_655 144.903 no
Mg1 La1 Mg1 145_555 50_654 50.479 no
Mg1 La1 Mg1 145_555 146_655 95.216 no
Mg1 La1 Mg1 145_555 5_565 50.479 no
Mg1 La1 Mg1 145_555 101_565 95.216 no
Mg1 La1 Mg1 145_555 149_555 144.903 no
Mg1 La1 Mg1 145_555 8_565 50.479 no
Mg1 La1 Mg1 145_555 56_554 95.216 no
Mg1 La1 Mg1 145_555 152_455 95.216 no
Mg1 La1 Mg1 2_655 1_655 95.216 no
Mg1 La1 Mg1 2_655 97_555 50.479 no
Mg1 La1 Mg1 2_655 145_555 144.903 no
Mg1 La1 Mg1 2_655 50_654 117.036 no
Mg1 La1 Mg1 2_655 146_655 117.036 no
Mg1 La1 Mg1 2_655 5_565 95.216 no
Mg1 La1 Mg1 2_655 101_565 95.216 no
Mg1 La1 Mg1 2_655 149_555 50.479 no
Mg1 La1 Mg1 2_655 8_565 144.903 no
Mg1 La1 Mg1 2_655 56_554 95.216 no
Mg1 La1 Mg1 2_655 152_455 50.479 no
Mg1 La1 Mg1 50_654 1_655 95.216 no
Mg1 La1 Mg1 50_654 97_555 144.903 no
Mg1 La1 Mg1 50_654 145_555 50.479 no
Mg1 La1 Mg1 50_654 2_655 117.036 no
Mg1 La1 Mg1 50_654 146_655 117.036 no
Mg1 La1 Mg1 50_654 5_565 50.479 no
Mg1 La1 Mg1 50_654 101_565 144.903 no
Mg1 La1 Mg1 50_654 149_555 95.216 no
Mg1 La1 Mg1 50_654 8_565 95.216 no
Mg1 La1 Mg1 50_654 56_554 50.479 no
Mg1 La1 Mg1 50_654 152_455 95.216 no
Mg1 La1 Mg1 146_655 1_655 50.479 no
Mg1 La1 Mg1 146_655 97_555 95.216 no
Mg1 La1 Mg1 146_655 145_555 95.216 no
Mg1 La1 Mg1 146_655 2_655 117.036 no
Mg1 La1 Mg1 146_655 50_654 117.036 no
Mg1 La1 Mg1 146_655 5_565 144.903 no
Mg1 La1 Mg1 146_655 101_565 50.479 no
Mg1 La1 Mg1 146_655 149_555 95.216 no
Mg1 La1 Mg1 146_655 8_565 50.479 no
Mg1 La1 Mg1 146_655 56_554 95.216 no
Mg1 La1 Mg1 146_655 152_455 144.903 no
Mg1 La1 Mg1 5_565 1_655 144.903 no
Mg1 La1 Mg1 5_565 97_555 95.216 no
Mg1 La1 Mg1 5_565 145_555 50.479 no
Mg1 La1 Mg1 5_565 2_655 95.216 no
Mg1 La1 Mg1 5_565 50_654 50.479 no
Mg1 La1 Mg1 5_565 146_655 144.903 no
Mg1 La1 Mg1 5_565 101_565 117.036 no
Mg1 La1 Mg1 5_565 149_555 117.036 no
Mg1 La1 Mg1 5_565 8_565 95.216 no
Mg1 La1 Mg1 5_565 56_554 95.216 no
Mg1 La1 Mg1 5_565 152_455 50.479 no
Mg1 La1 Mg1 101_565 1_655 95.216 no
Mg1 La1 Mg1 101_565 97_555 50.479 no
Mg1 La1 Mg1 101_565 145_555 95.216 no
Mg1 La1 Mg1 101_565 2_655 95.216 no
Mg1 La1 Mg1 101_565 50_654 144.903 no
Mg1 La1 Mg1 101_565 146_655 50.479 no
Mg1 La1 Mg1 101_565 5_565 117.036 no
Mg1 La1 Mg1 101_565 149_555 117.036 no
Mg1 La1 Mg1 101_565 8_565 50.479 no
Mg1 La1 Mg1 101_565 56_554 144.903 no
Mg1 La1 Mg1 101_565 152_455 95.216 no
Mg1 La1 Mg1 149_555 1_655 50.479 no
Mg1 La1 Mg1 149_555 97_555 95.216 no
Mg1 La1 Mg1 149_555 145_555 144.903 no
Mg1 La1 Mg1 149_555 2_655 50.479 no
Mg1 La1 Mg1 149_555 50_654 95.216 no
Mg1 La1 Mg1 149_555 146_655 95.216 no
Mg1 La1 Mg1 149_555 5_565 117.036 no
Mg1 La1 Mg1 149_555 101_565 117.036 no
Mg1 La1 Mg1 149_555 8_565 144.903 no
Mg1 La1 Mg1 149_555 56_554 50.479 no
Mg1 La1 Mg1 149_555 152_455 95.216 no
Mg1 La1 Mg1 8_565 1_655 95.216 no
Mg1 La1 Mg1 8_565 97_555 95.216 no
Mg1 La1 Mg1 8_565 145_555 50.479 no
Mg1 La1 Mg1 8_565 2_655 144.903 no
Mg1 La1 Mg1 8_565 50_654 95.216 no
Mg1 La1 Mg1 8_565 146_655 50.479 no
Mg1 La1 Mg1 8_565 5_565 95.216 no
Mg1 La1 Mg1 8_565 101_565 50.479 no
Mg1 La1 Mg1 8_565 149_555 144.903 no
Mg1 La1 Mg1 8_565 56_554 117.036 no
Mg1 La1 Mg1 8_565 152_455 117.036 no
Mg1 La1 Mg1 56_554 1_655 50.479 no
Mg1 La1 Mg1 56_554 97_555 144.903 no
Mg1 La1 Mg1 56_554 145_555 95.216 no
Mg1 La1 Mg1 56_554 2_655 95.216 no
Mg1 La1 Mg1 56_554 50_654 50.479 no
Mg1 La1 Mg1 56_554 146_655 95.216 no
Mg1 La1 Mg1 56_554 5_565 95.216 no
Mg1 La1 Mg1 56_554 101_565 144.903 no
Mg1 La1 Mg1 56_554 149_555 50.479 no
Mg1 La1 Mg1 56_554 8_565 117.036 no
Mg1 La1 Mg1 56_554 152_455 117.036 no
Mg1 La1 Mg1 152_455 1_655 144.903 no
Mg1 La1 Mg1 152_455 97_555 50.479 no
Mg1 La1 Mg1 152_455 145_555 95.216 no
Mg1 La1 Mg1 152_455 2_655 50.479 no
Mg1 La1 Mg1 152_455 50_654 95.216 no
Mg1 La1 Mg1 152_455 146_655 144.903 no
Mg1 La1 Mg1 152_455 5_565 50.479 no
Mg1 La1 Mg1 152_455 101_565 95.216 no
Mg1 La1 Mg1 152_455 149_555 95.216 no
Mg1 La1 Mg1 152_455 8_565 117.036 no
Mg1 La1 Mg1 152_455 56_554 117.036 no
La1 Mg1 La1 1_455 97_454 117.036 yes
La1 Mg1 La1 1_455 145_445 117.036 no
La1 Mg1 La1 1_455 25_665 180 yes
La1 Mg1 La1 1_455 121_565 62.964 yes
La1 Mg1 La1 1_455 169_565 62.964 no
La1 Mg1 Mg1 1_455 98_554 115.239 yes
La1 Mg1 Mg1 1_455 146_555 64.761 yes
La1 Mg1 Mg1 1_455 5_565 115.239 no
La1 Mg1 Mg1 1_455 149_455 64.761 no
La1 Mg1 Mg1 1_455 56_454 64.761 no
La1 Mg1 Mg1 1_455 152_455 115.239 no
La1 Mg1 La1 97_454 1_455 117.036 no
La1 Mg1 La1 97_454 145_445 117.036 no
La1 Mg1 La1 97_454 25_665 62.964 no
La1 Mg1 La1 97_454 121_565 180 no
La1 Mg1 La1 97_454 169_565 62.964 no
La1 Mg1 Mg1 97_454 98_554 64.761 no
La1 Mg1 Mg1 97_454 146_555 115.239 no
La1 Mg1 Mg1 97_454 5_565 64.761 no
La1 Mg1 Mg1 97_454 149_455 115.239 no
La1 Mg1 Mg1 97_454 56_454 64.761 no
La1 Mg1 Mg1 97_454 152_455 115.239 no
La1 Mg1 La1 145_445 1_455 117.036 no
La1 Mg1 La1 145_445 97_454 117.036 no
La1 Mg1 La1 145_445 25_665 62.964 no
La1 Mg1 La1 145_445 121_565 62.964 no
La1 Mg1 La1 145_445 169_565 180 no
La1 Mg1 Mg1 145_445 98_554 64.761 no
La1 Mg1 Mg1 145_445 146_555 115.239 no
La1 Mg1 Mg1 145_445 5_565 115.239 no
La1 Mg1 Mg1 145_445 149_455 64.761 no
La1 Mg1 Mg1 145_445 56_454 115.239 no
La1 Mg1 Mg1 145_445 152_455 64.761 no
La1 Mg1 La1 25_665 1_455 180 no
La1 Mg1 La1 25_665 97_454 62.964 no
La1 Mg1 La1 25_665 145_445 62.964 no
La1 Mg1 La1 25_665 121_565 117.036 no
La1 Mg1 La1 25_665 169_565 117.036 no
La1 Mg1 Mg1 25_665 98_554 64.761 no
La1 Mg1 Mg1 25_665 146_555 115.239 no
La1 Mg1 Mg1 25_665 5_565 64.761 no
La1 Mg1 Mg1 25_665 149_455 115.239 no
La1 Mg1 Mg1 25_665 56_454 115.239 no
La1 Mg1 Mg1 25_665 152_455 64.761 no
La1 Mg1 La1 121_565 1_455 62.964 no
La1 Mg1 La1 121_565 97_454 180 no
La1 Mg1 La1 121_565 145_445 62.964 no
La1 Mg1 La1 121_565 25_665 117.036 no
La1 Mg1 La1 121_565 169_565 117.036 no
La1 Mg1 Mg1 121_565 98_554 115.239 no
La1 Mg1 Mg1 121_565 146_555 64.761 no
La1 Mg1 Mg1 121_565 5_565 115.239 no
La1 Mg1 Mg1 121_565 149_455 64.761 no
La1 Mg1 Mg1 121_565 56_454 115.239 no
La1 Mg1 Mg1 121_565 152_455 64.761 no
La1 Mg1 La1 169_565 1_455 62.964 no
La1 Mg1 La1 169_565 97_454 62.964 no
La1 Mg1 La1 169_565 145_445 180 no
La1 Mg1 La1 169_565 25_665 117.036 no
La1 Mg1 La1 169_565 121_565 117.036 no
La1 Mg1 Mg1 169_565 98_554 115.239 no
La1 Mg1 Mg1 169_565 146_555 64.761 no
La1 Mg1 Mg1 169_565 5_565 64.761 no
La1 Mg1 Mg1 169_565 149_455 115.239 no
La1 Mg1 Mg1 169_565 56_454 64.761 no
La1 Mg1 Mg1 169_565 152_455 115.239 no
Mg1 Mg1 Mg1 98_554 146_555 180 yes
Mg1 Mg1 Mg1 98_554 5_565 120 yes
Mg1 Mg1 Mg1 98_554 149_455 60 yes
Mg1 Mg1 Mg1 98_554 56_454 60 no
Mg1 Mg1 Mg1 98_554 152_455 120 no
Mg1 Mg1 Mg1 146_555 98_554 180 no
Mg1 Mg1 Mg1 146_555 5_565 60 no
Mg1 Mg1 Mg1 146_555 149_455 120 no
Mg1 Mg1 Mg1 146_555 56_454 120 no
Mg1 Mg1 Mg1 146_555 152_455 60 no
Mg1 Mg1 Mg1 5_565 98_554 120 no
Mg1 Mg1 Mg1 5_565 146_555 60 no
Mg1 Mg1 Mg1 5_565 149_455 180 no
Mg1 Mg1 Mg1 5_565 56_454 120 no
Mg1 Mg1 Mg1 5_565 152_455 60 no
Mg1 Mg1 Mg1 149_455 98_554 60 no
Mg1 Mg1 Mg1 149_455 146_555 120 no
Mg1 Mg1 Mg1 149_455 5_565 180 no
Mg1 Mg1 Mg1 149_455 56_454 60 no
Mg1 Mg1 Mg1 149_455 152_455 120 no
Mg1 Mg1 Mg1 56_454 98_554 60 no
Mg1 Mg1 Mg1 56_454 146_555 120 no
Mg1 Mg1 Mg1 56_454 5_565 120 no
Mg1 Mg1 Mg1 56_454 149_455 60 no
Mg1 Mg1 Mg1 56_454 152_455 180 no
Mg1 Mg1 Mg1 152_455 98_554 120 no
Mg1 Mg1 Mg1 152_455 146_555 60 no
Mg1 Mg1 Mg1 152_455 5_565 60 no
Mg1 Mg1 Mg1 152_455 149_455 120 no
Mg1 Mg1 Mg1 152_455 56_454 180 no

loop_
_geom_bond_atom_site_label_1
_geom_bond_atom_site_label_2
_geom_bond_site_symmetry_2
_geom_bond_distance
_geom_bond_publ_flag
La1 Mg1 1_655 3.6524(8) yes
La1 Mg1 97_555 3.6524(8) no
La1 Mg1 145_555 3.6524(8) no
La1 Mg1 2_655 3.6524(8) no
La1 Mg1 50_654 3.6524(8) no
La1 Mg1 146_655 3.6524(8) no
La1 Mg1 5_565 3.6524(8) no
La1 Mg1 101_565 3.6524(8) no
La1 Mg1 149_555 3.6524(8) no
La1 Mg1 8_565 3.6524(8) no
La1 Mg1 56_554 3.6524(8) no
La1 Mg1 152_455 3.6524(8) no
Mg1 Mg1 98_554 3.1148(7) yes
Mg1 Mg1 146_555 3.1148(7) no
Mg1 Mg1 5_565 3.1148(7) no
Mg1 Mg1 149_455 3.1148(7) no
Mg1 Mg1 56_454 3.1148(7) no
Mg1 Mg1 152_455 3.1148(7) no
